data_4124178
loop_
_publ_author_name
'Marshall, Ross J.'
'Griffin, Sarah L.'
'Wilson, Claire'
'Forgan, Ross S.'

_publ_section_title
;
 Single-Crystal to Single-Crystal Mechanical Contraction of Metal-Organic
 Frameworks through Stereoselective Postsynthetic Bromination.
;
_journal_issue 30
_journal_name_full 'Journal of the American Chemical Society'
_journal_page_first 9527
_journal_page_last 9530
_journal_paper_doi 10.1021/jacs.5b05434
_journal_volume 137
_journal_year 2015
_chemical_formula_moiety 'Hf6 O4(OH)4 (C16H8O4Br2)6'
_chemical_formula_sum 'C96 H52 Br12 Hf6 O32'
_chemical_formula_weight 3747.23
_space_group_crystal_system cubic
_space_group_IT_number 225
_space_group_name_Hall '-F 4 2 3'
_space_group_name_H-M_alt 'F m -3 m'
_symmetry_space_group_name_Hall '-F 4 2 3'
_symmetry_space_group_name_H-M 'F m -3 m'
_atom_sites_solution_hydrogens geom
_atom_sites_solution_primary isomor
_atom_sites_solution_secondary difmap
_audit_creation_date 2015-04-29
_audit_creation_method
;
Olex2 1.2
(compiled 2015.01.26 svn.r3150 for OlexSys, GUI svn.r4998)
;
_cell_angle_alpha 90
_cell_angle_beta 90
_cell_angle_gamma 90
_cell_formula_units_Z 4
_cell_length_a 29.825(2)
_cell_length_b 29.825(2)
_cell_length_c 29.825(2)
_cell_measurement_reflns_used 20247
_cell_measurement_temperature 100
_cell_measurement_theta_max 27.5
_cell_measurement_theta_min 2.4
_cell_volume 26530(3)
_computing_cell_refinement
;
CrystalClear-SM Expert 3.1 b27 (Rigaku, 20112)
;
_computing_data_collection
;
CrystalClear-SM Expert 3.1 b27 (Rigaku, 20112)
;
_computing_data_reduction
;
CrystalClear-SM Expert 3.1 b27 (Rigaku, 20112)
;
_computing_molecular_graphics 'Olex2 (Dolomanov et al., 2009)'
_computing_publication_material 'Olex2 (Dolomanov et al., 2009)'
_computing_structure_refinement 'ShelXL (Sheldrick, 2008)'
_diffrn_ambient_temperature 100
_diffrn_detector CCD
_diffrn_detector_area_resol_mean 28.5714
_diffrn_detector_type 'Rigaku HG Saturn724+ (2x2 bin mode)'
_diffrn_measured_fraction_theta_full 0.991
_diffrn_measured_fraction_theta_max 0.992
_diffrn_measurement_details
;
scan:
    Number of images: 124
               Slice: -51.0000 - 73.0000
         Image width: 1.0000
            Exp time: 30.0000
       Rotation axis: Omega
               Omega: 0.0000
               Kappa: 40.0000
                 Phi: -17.0000
                 XTD: 44.9898
              2theta: -17.2371
scan:
    Number of images: 19
               Slice: -52.0000 - -33.0000
         Image width: 1.0000
            Exp time: 30.0000
       Rotation axis: Omega
               Omega: 0.0000
               Kappa: 56.0000
                 Phi: -17.0000
                 XTD: 44.9898
              2theta: -17.2371
;
_diffrn_measurement_device 'four-circle \k diffractometer'
_diffrn_measurement_device_type 'Rigaku AFC12 (Right)'
_diffrn_measurement_method 'profile data from \w-scans'
_diffrn_measurement_specimen_support MiTeGen
_diffrn_orient_matrix_type d*Trek
_diffrn_orient_matrix_UB_11 -0.014905
_diffrn_orient_matrix_UB_12 0.029691
_diffrn_orient_matrix_UB_13 0.004531
_diffrn_orient_matrix_UB_21 -0.029970
_diffrn_orient_matrix_UB_22 -0.015033
_diffrn_orient_matrix_UB_23 -0.000082
_diffrn_orient_matrix_UB_31 0.001959
_diffrn_orient_matrix_UB_32 -0.004086
_diffrn_orient_matrix_UB_33 0.033222
_diffrn_radiation_collimation 'Confocal mirrors, VHF Varimax '
_diffrn_radiation_monochromator Mirrors
_diffrn_radiation_type MoK\a
_diffrn_radiation_wavelength 0.71075
_diffrn_reflns_av_R_equivalents 0.0451
_diffrn_reflns_av_unetI/netI 0.0155
_diffrn_reflns_laue_measured_fraction_full 0.991
_diffrn_reflns_laue_measured_fraction_max 0.992
_diffrn_reflns_limit_h_max 30
_diffrn_reflns_limit_h_min -36
_diffrn_reflns_limit_k_max 38
_diffrn_reflns_limit_k_min -24
_diffrn_reflns_limit_l_max 38
_diffrn_reflns_limit_l_min -15
_diffrn_reflns_number 22405
_diffrn_reflns_point_group_measured_fraction_full 0.991
_diffrn_reflns_point_group_measured_fraction_max 0.992
_diffrn_reflns_theta_full 25.242
_diffrn_reflns_theta_max 27.473
_diffrn_reflns_theta_min 2.366
_diffrn_source 'Rotating Anode'
_diffrn_source_current 55.0
_diffrn_source_power 2.475
_diffrn_source_voltage 45.0
_exptl_absorpt_coefficient_mu 4.176
_exptl_absorpt_correction_T_max 1.000
_exptl_absorpt_correction_T_min 0.649
_exptl_absorpt_correction_type multi-scan
_exptl_absorpt_process_details
;
CrystalClear-SM Expert 3.1 b27 (Rigaku, 20112)
;
_exptl_crystal_colour Colorless
_exptl_crystal_density_diffrn 0.938
_exptl_crystal_description Block
_exptl_crystal_F_000 6944
_exptl_crystal_size_max 0.039
_exptl_crystal_size_mid 0.038
_exptl_crystal_size_min 0.038
_refine_diff_density_max 0.461
_refine_diff_density_min -1.022
_refine_diff_density_rms 0.097
_refine_ls_extinction_method none
_refine_ls_goodness_of_fit_ref 1.056
_refine_ls_hydrogen_treatment constr
_refine_ls_matrix_type full
_refine_ls_number_parameters 36
_refine_ls_number_reflns 1562
_refine_ls_number_restraints 8
_refine_ls_restrained_S_all 1.064
_refine_ls_R_factor_all 0.0441
_refine_ls_R_factor_gt 0.0370
_refine_ls_shift/su_max 0.001
_refine_ls_shift/su_mean 0.000
_refine_ls_structure_factor_coef Fsqd
_refine_ls_weighting_details 'w=1/[\s^2^(Fo^2^)+(0.0582P)^2^+240.0159P] where P=(Fo^2^+2Fc^2^)/3'
_refine_ls_weighting_scheme calc
_refine_ls_wR_factor_gt 0.1020
_refine_ls_wR_factor_ref 0.1087
_reflns_Friedel_coverage 0.000
_reflns_number_gt 1367
_reflns_number_total 1562
_reflns_threshold_expression 'I > 2\s(I)'
_cod_data_source_file ja5b05434_si_002.cif
_cod_data_source_block 2Br2
_cod_depositor_comments
;
The following automatic conversions were performed:

'_exptl_absorpt_correction_type' value 'Multi-scan' changed to
'multi-scan' according to
/usr/data/users/saulius/crontab/automatic-downloads/rss-feeds/ACS/lib/dictionaries/cif_core.dic
dictionary named 'cif_core.dic' version 2.4.2 from 2011-04-26.

Automatic conversion script
Id: cif_fix_values 3271 2015-04-21 07:52:19Z andrius 

 Adding full bibliography for 4124172--4124178.cif.
;
_cod_original_cell_volume 26530(5)
_cod_database_code 4124178
_shelx_space_group_comment
;
The symmetry employed for this shelxl refinement is uniquely defined
by the following loop, which should always be used as a source of
symmetry information in preference to the above space-group names.
They are only intended as comments.
;
_platon_squeeze_void_probe_radius 1.20
_olex2_refinement_description
;
1. Fixed Uiso
 At 1.2 times of:
  All C(H) groups
2. Restrained distances
 C3A-C2 = C4A-C3A = C5-C4A
 1.39 with sigma of 0.01
 C6-C5
 1.48 with sigma of 0.02
 C6-C6_$1
 1.32 with sigma of 0.02
 Br1-C6
 1.88 with sigma of 0.02
 C2-C4A \\sim C3A-C5
 with sigma of 0.02
3. Restrained planarity
 C2, C3A, C4A, C5
 with sigma of 0.1
4. Others
 Fixed Sof: Br1(0.25) C4A(0.5) H4A(0.5) C3A(0.5) H3A(0.5) C6(0.25)
5.a Aromatic/amide H refined with riding coordinates:
 C4A(H4A), C3A(H3A)
;
_shelx_shelxl_version_number 2014/7
_olex2_submission_special_instructions 'No special instructions were received'

loop_
_space_group_symop_operation_xyz
'x, y, z'
'-y, x, z'
'-x, -y, z'
'y, -x, z'
'x, -z, y'
'x, -y, -z'
'x, z, -y'
'z, y, -x'
'-x, y, -z'
'-z, y, x'
'z, x, y'
'y, z, x'
'-y, -z, x'
'z, -x, -y'
'-y, z, -x'
'-z, -x, y'
'-z, x, -y'
'y, -z, -x'
'y, x, -z'
'-y, -x, -z'
'-x, z, y'
'-x, -z, -y'
'z, -y, x'
'-z, -y, -x'
'x, y+1/2, z+1/2'
'-y, x+1/2, z+1/2'
'-x, -y+1/2, z+1/2'
'y, -x+1/2, z+1/2'
'x, -z+1/2, y+1/2'
'x, -y+1/2, -z+1/2'
'x, z+1/2, -y+1/2'
'z, y+1/2, -x+1/2'
'-x, y+1/2, -z+1/2'
'-z, y+1/2, x+1/2'
'z, x+1/2, y+1/2'
'y, z+1/2, x+1/2'
'-y, -z+1/2, x+1/2'
'z, -x+1/2, -y+1/2'
'-y, z+1/2, -x+1/2'
'-z, -x+1/2, y+1/2'
'-z, x+1/2, -y+1/2'
'y, -z+1/2, -x+1/2'
'y, x+1/2, -z+1/2'
'-y, -x+1/2, -z+1/2'
'-x, z+1/2, y+1/2'
'-x, -z+1/2, -y+1/2'
'z, -y+1/2, x+1/2'
'-z, -y+1/2, -x+1/2'
'x+1/2, y, z+1/2'
'-y+1/2, x, z+1/2'
'-x+1/2, -y, z+1/2'
'y+1/2, -x, z+1/2'
'x+1/2, -z, y+1/2'
'x+1/2, -y, -z+1/2'
'x+1/2, z, -y+1/2'
'z+1/2, y, -x+1/2'
'-x+1/2, y, -z+1/2'
'-z+1/2, y, x+1/2'
'z+1/2, x, y+1/2'
'y+1/2, z, x+1/2'
'-y+1/2, -z, x+1/2'
'z+1/2, -x, -y+1/2'
'-y+1/2, z, -x+1/2'
'-z+1/2, -x, y+1/2'
'-z+1/2, x, -y+1/2'
'y+1/2, -z, -x+1/2'
'y+1/2, x, -z+1/2'
'-y+1/2, -x, -z+1/2'
'-x+1/2, z, y+1/2'
'-x+1/2, -z, -y+1/2'
'z+1/2, -y, x+1/2'
'-z+1/2, -y, -x+1/2'
'x+1/2, y+1/2, z'
'-y+1/2, x+1/2, z'
'-x+1/2, -y+1/2, z'
'y+1/2, -x+1/2, z'
'x+1/2, -z+1/2, y'
'x+1/2, -y+1/2, -z'
'x+1/2, z+1/2, -y'
'z+1/2, y+1/2, -x'
'-x+1/2, y+1/2, -z'
'-z+1/2, y+1/2, x'
'z+1/2, x+1/2, y'
'y+1/2, z+1/2, x'
'-y+1/2, -z+1/2, x'
'z+1/2, -x+1/2, -y'
'-y+1/2, z+1/2, -x'
'-z+1/2, -x+1/2, y'
'-z+1/2, x+1/2, -y'
'y+1/2, -z+1/2, -x'
'y+1/2, x+1/2, -z'
'-y+1/2, -x+1/2, -z'
'-x+1/2, z+1/2, y'
'-x+1/2, -z+1/2, -y'
'z+1/2, -y+1/2, x'
'-z+1/2, -y+1/2, -x'
'-x, -y, -z'
'y, -x, -z'
'x, y, -z'
'-y, x, -z'
'-x, z, -y'
'-x, y, z'
'-x, -z, y'
'-z, -y, x'
'x, -y, z'
'z, -y, -x'
'-z, -x, -y'
'-y, -z, -x'
'y, z, -x'
'-z, x, y'
'y, -z, x'
'z, x, -y'
'z, -x, y'
'-y, z, x'
'-y, -x, z'
'y, x, z'
'x, -z, -y'
'x, z, y'
'-z, y, -x'
'z, y, x'
'-x, -y+1/2, -z+1/2'
'y, -x+1/2, -z+1/2'
'x, y+1/2, -z+1/2'
'-y, x+1/2, -z+1/2'
'-x, z+1/2, -y+1/2'
'-x, y+1/2, z+1/2'
'-x, -z+1/2, y+1/2'
'-z, -y+1/2, x+1/2'
'x, -y+1/2, z+1/2'
'z, -y+1/2, -x+1/2'
'-z, -x+1/2, -y+1/2'
'-y, -z+1/2, -x+1/2'
'y, z+1/2, -x+1/2'
'-z, x+1/2, y+1/2'
'y, -z+1/2, x+1/2'
'z, x+1/2, -y+1/2'
'z, -x+1/2, y+1/2'
'-y, z+1/2, x+1/2'
'-y, -x+1/2, z+1/2'
'y, x+1/2, z+1/2'
'x, -z+1/2, -y+1/2'
'x, z+1/2, y+1/2'
'-z, y+1/2, -x+1/2'
'z, y+1/2, x+1/2'
'-x+1/2, -y, -z+1/2'
'y+1/2, -x, -z+1/2'
'x+1/2, y, -z+1/2'
'-y+1/2, x, -z+1/2'
'-x+1/2, z, -y+1/2'
'-x+1/2, y, z+1/2'
'-x+1/2, -z, y+1/2'
'-z+1/2, -y, x+1/2'
'x+1/2, -y, z+1/2'
'z+1/2, -y, -x+1/2'
'-z+1/2, -x, -y+1/2'
'-y+1/2, -z, -x+1/2'
'y+1/2, z, -x+1/2'
'-z+1/2, x, y+1/2'
'y+1/2, -z, x+1/2'
'z+1/2, x, -y+1/2'
'z+1/2, -x, y+1/2'
'-y+1/2, z, x+1/2'
'-y+1/2, -x, z+1/2'
'y+1/2, x, z+1/2'
'x+1/2, -z, -y+1/2'
'x+1/2, z, y+1/2'
'-z+1/2, y, -x+1/2'
'z+1/2, y, x+1/2'
'-x+1/2, -y+1/2, -z'
'y+1/2, -x+1/2, -z'
'x+1/2, y+1/2, -z'
'-y+1/2, x+1/2, -z'
'-x+1/2, z+1/2, -y'
'-x+1/2, y+1/2, z'
'-x+1/2, -z+1/2, y'
'-z+1/2, -y+1/2, x'
'x+1/2, -y+1/2, z'
'z+1/2, -y+1/2, -x'
'-z+1/2, -x+1/2, -y'
'-y+1/2, -z+1/2, -x'
'y+1/2, z+1/2, -x'
'-z+1/2, x+1/2, y'
'y+1/2, -z+1/2, x'
'z+1/2, x+1/2, -y'
'z+1/2, -x+1/2, y'
'-y+1/2, z+1/2, x'
'-y+1/2, -x+1/2, z'
'y+1/2, x+1/2, z'
'x+1/2, -z+1/2, -y'
'x+1/2, z+1/2, y'
'-z+1/2, y+1/2, -x'
'z+1/2, y+1/2, x'

loop_
_atom_site_label
_atom_site_type_symbol
_atom_site_fract_x
_atom_site_fract_y
_atom_site_fract_z
_atom_site_U_iso_or_equiv
_atom_site_adp_type
_atom_site_occupancy
_atom_site_site_symmetry_order
_atom_site_calc_flag
_atom_site_refinement_flags_posn
_atom_site_refinement_flags_adp
_atom_site_refinement_flags_occupancy
_atom_site_disorder_assembly
_atom_site_disorder_group
Hf1 Hf 0.5000 0.08228(2) 0.5000 0.03470(16) Uani 1 8 d S T P . .
O1 O 0.56380(19) 0.11901(17) 0.5000 0.0793(15) Uani 1 2 d S T P . .
O2 O 0.5402(2) 0.0402(2) 0.5402(2) 0.074(3) Uani 1 6 d S T P . .
C1 C 0.6042(3) 0.1042(3) 0.5000 0.080(3) Uiso 1 4 d S T P . .
C2 C 0.6406(4) 0.1406(4) 0.5000 0.116(5) Uiso 1 4 d DS T P . .
C5 C 0.7039(5) 0.2039(5) 0.5000 0.212(12) Uiso 1 4 d DS T P . .
Br1 Br 0.7655(4) 0.2345(4) 0.4259(2) 0.363(10) Uani 0.5 2 d DS T P . .
C4A C 0.6610(4) 0.2174(4) 0.4859(5) 0.151(7) Uiso 0.5 1 d D . . A -1
H4A H 0.6551 0.2466 0.4767 0.182 Uiso 0.5 1 calc R . . A -1
C3A C 0.6272(4) 0.1840(3) 0.4867(5) 0.119(5) Uiso 0.5 1 d D . . A -1
H3A H 0.5977 0.1903 0.4788 0.142 Uiso 0.5 1 calc R . . A -1
C6 C 0.7391(4) 0.2391(4) 0.4841(5) 0.27(2) Uiso 0.5 2 d DS T P A .

loop_
_atom_site_aniso_label
_atom_site_aniso_U_11
_atom_site_aniso_U_22
_atom_site_aniso_U_33
_atom_site_aniso_U_23
_atom_site_aniso_U_13
_atom_site_aniso_U_12
Hf1 0.0426(2) 0.0190(2) 0.0426(2) 0.000 0.000 0.000
O1 0.080(3) 0.058(3) 0.100(4) 0.000 0.000 -0.038(3)
O2 0.074(3) 0.074(3) 0.074(3) 0.037(3) 0.037(3) 0.037(3)
Br1 0.408(16) 0.408(16) 0.273(6) -0.078(7) 0.078(7) -0.252(16)

loop_
_atom_type_symbol
_atom_type_description
_atom_type_scat_dispersion_real
_atom_type_scat_dispersion_imag
_atom_type_scat_source
C C 0.0033 0.0016 'International Tables Vol C Tables 4.2.6.8 and 6.1.1.4'
H H 0.0000 0.0000 'International Tables Vol C Tables 4.2.6.8 and 6.1.1.4'
Br Br -0.2901 2.4595 'International Tables Vol C Tables 4.2.6.8 and 6.1.1.4'
Hf Hf -0.5830 6.1852 'International Tables Vol C Tables 4.2.6.8 and 6.1.1.4'
O O 0.0106 0.0060 'International Tables Vol C Tables 4.2.6.8 and 6.1.1.4'

loop_
_geom_angle_atom_site_label_1
_geom_angle_atom_site_label_2
_geom_angle_atom_site_label_3
_geom_angle
_geom_angle_site_symmetry_1
_geom_angle_site_symmetry_3
Hf1 Hf1 Hf1 60.0 125_645 74_545
Hf1 Hf1 Hf1 60.0 29 170_556
Hf1 Hf1 Hf1 60.0 125_645 170_556
Hf1 Hf1 Hf1 60.0 74_545 29
Hf1 Hf1 Hf1 90.0 125_645 29
Hf1 Hf1 Hf1 90.0 74_545 170_556
O1 Hf1 Hf1 110.66(10) 8_556 74_545
O1 Hf1 Hf1 110.66(10) 102_655 29
O1 Hf1 Hf1 110.66(10) 10_655 74_545
O1 Hf1 Hf1 110.66(10) 8_556 170_556
O1 Hf1 Hf1 74.93(16) 10_655 29
O1 Hf1 Hf1 74.93(16) . 170_556
O1 Hf1 Hf1 74.93(16) 8_556 125_645
O1 Hf1 Hf1 164.93(16) . 74_545
O1 Hf1 Hf1 110.66(10) 102_655 125_645
O1 Hf1 Hf1 110.66(10) 10_655 170_556
O1 Hf1 Hf1 110.66(10) . 29
O1 Hf1 Hf1 74.93(16) 102_655 74_545
O1 Hf1 Hf1 164.93(16) 8_556 29
O1 Hf1 Hf1 164.93(16) 10_655 125_645
O1 Hf1 Hf1 164.93(16) 102_655 170_556
O1 Hf1 Hf1 110.66(10) . 125_645
O1 Hf1 O1 75.58(14) 10_655 .
O1 Hf1 O1 120.1(3) 102_655 .
O1 Hf1 O1 75.58(14) 8_556 .
O1 Hf1 O1 120.1(3) 10_655 8_556
O1 Hf1 O1 75.58(14) 8_556 102_655
O1 Hf1 O1 75.58(14) 10_655 102_655
O2 Hf1 Hf1 88.9(2) . 125_645
O2 Hf1 Hf1 34.64(13) 74_545 29
O2 Hf1 Hf1 88.9(2) 99_556 74_545
O2 Hf1 Hf1 34.64(13) 172_546 74_545
O2 Hf1 Hf1 34.64(13) . 29
O2 Hf1 Hf1 34.64(13) 74_545 74_545
O2 Hf1 Hf1 88.9(2) 74_545 170_556
O2 Hf1 Hf1 88.9(2) 99_556 29
O2 Hf1 Hf1 34.64(13) . 170_556
O2 Hf1 Hf1 88.9(2) 172_546 170_556
O2 Hf1 Hf1 34.64(13) 99_556 125_645
O2 Hf1 Hf1 88.9(2) 74_545 125_645
O2 Hf1 Hf1 88.9(2) . 74_545
O2 Hf1 Hf1 88.9(2) 172_546 29
O2 Hf1 Hf1 34.64(13) 172_546 125_645
O2 Hf1 Hf1 34.64(13) 99_556 170_556
O2 Hf1 O1 78.8(2) 74_545 10_655
O2 Hf1 O1 78.8(2) 172_546 8_556
O2 Hf1 O1 78.8(2) 99_556 8_556
O2 Hf1 O1 78.7(2) 99_556 .
O2 Hf1 O1 142.13(6) 74_545 8_556
O2 Hf1 O1 78.8(2) 74_545 102_655
O2 Hf1 O1 142.13(6) 74_545 .
O2 Hf1 O1 142.13(6) 172_546 .
O2 Hf1 O1 78.8(2) 172_546 102_655
O2 Hf1 O1 142.13(6) 99_556 10_655
O2 Hf1 O1 142.13(6) 99_556 102_655
O2 Hf1 O1 142.13(6) . 102_655
O2 Hf1 O1 142.13(6) . 8_556
O2 Hf1 O1 78.7(2) . 10_655
O2 Hf1 O1 78.7(2) . .
O2 Hf1 O1 142.13(6) 172_546 10_655
O2 Hf1 O2 69.2(3) 172_546 99_556
O2 Hf1 O2 69.2(3) 99_556 .
O2 Hf1 O2 106.9(5) 74_545 99_556
O2 Hf1 O2 106.9(5) 172_546 .
O2 Hf1 O2 69.2(3) 74_545 .
O2 Hf1 O2 69.2(3) 172_546 74_545
C1 O1 Hf1 130.0(6) . .
Hf1 O2 Hf1 110.7(3) . 170_556
Hf1 O2 Hf1 110.7(3) 29 170_556
Hf1 O2 Hf1 110.7(3) . 29
O1 C1 O1 130.2(11) . 91_546
O1 C1 C2 114.9(6) 91_546 .
O1 C1 C2 114.9(6) . .
C3A C2 C1 116.6(7) . .
C4A C5 C6 109.2(7) . .
C4A C5 C6 120.7(8) . 99_556
C6 Br1 C6 28.0(9) 75_655 .
C5 C4A C3A 116.2(11) . .
C2 C3A C4A 116.5(10) . .
C5 C6 Br1 120.4(5) . .
C5 C6 Br1 120.4(5) . 75_655
C6 C6 C5 117(2) 169_656 .
C6 C6 Br1 119(2) 169_656 .

loop_
_geom_bond_atom_site_label_1
_geom_bond_atom_site_label_2
_geom_bond_distance
_geom_bond_site_symmetry_2
Hf1 Hf1 3.4706(5) 170_556
Hf1 Hf1 3.4706(5) 74_545
Hf1 Hf1 3.4706(5) 29
Hf1 Hf1 3.4706(5) 125_645
Hf1 O1 2.196(5) 8_556
Hf1 O1 2.196(5) 102_655
Hf1 O1 2.196(5) 10_655
Hf1 O1 2.196(5) .
Hf1 O2 2.109(3) .
Hf1 O2 2.109(3) 74_545
Hf1 O2 2.109(3) 99_556
Hf1 O2 2.109(3) 172_546
O1 C1 1.284(8) .
O2 Hf1 2.109(3) 29
O2 Hf1 2.109(3) 170_556
C1 O1 1.284(8) 91_546
C1 C2 1.536(19) .
C2 C3A 1.411(8) .
C5 C4A 1.405(9) .
C5 C6 1.557(17) .
C5 C6 1.557(17) 99_556
Br1 Br1 1.31(3) 75_655
Br1 C6 1.911(16) 75_655
Br1 C6 1.911(16) .
C4A C3A 1.416(9) .
C6 Br1 1.911(16) 75_655
C6 C6 1.32(2) 169_656

loop_
_platon_squeeze_void_nr
_platon_squeeze_void_average_x
_platon_squeeze_void_average_y
_platon_squeeze_void_average_z
_platon_squeeze_void_volume
_platon_squeeze_void_count_electrons
_platon_squeeze_void_content
1 0.298 -0.009 -0.006 16961 2296 ' '
